data_2218745
loop_
_publ_author_name
'Dang, Fang-Fang'
'Wang, Xin-Wei'
'Yang, Qing-Cui'
'Han, Guo-Ping'

_publ_section_title
;
 4,4'-Dimethyl-2,2'-[(3-azapentane-1,5-diyl)bis(nitrilomethylidyne)]diphenol
;
_journal_coeditor_code IS2306
_journal_issue 7
_journal_name_full 'Acta Crystallographica Section E'
_journal_page_first o1352
_journal_paper_doi 10.1107/S1600536808018837
_journal_volume 64
_journal_year 2008
_chemical_formula_iupac 'C20 H25 N3 O2'
_chemical_formula_moiety 'C20 H25 N3 O2'
_chemical_formula_sum 'C20 H25 N3 O2'
_chemical_formula_weight 339.43
_chemical_name_common
;
<i>N</i>,<i>N</i>'-bis(5-methylsalicylidene)-1,5-diamino-3-azapentane
;
_chemical_name_systematic
;
4,4'-Dimethyl-2,2'-[(3-azapentane-1,5-diyl)bis(nitrilomethylidyne)]diphenol
;
_space_group_IT_number 29
_symmetry_cell_setting orthorhombic
_symmetry_space_group_name_Hall 'P 2c -2ac'
_symmetry_space_group_name_H-M 'P c a 21'
_atom_sites_solution_hydrogens geom
_atom_sites_solution_primary direct
_atom_sites_solution_secondary difmap
_audit_creation_method SHELXL-97
_cell_angle_alpha 90.00
_cell_angle_beta 90.00
_cell_angle_gamma 90.00
_cell_formula_units_Z 4
_cell_length_a 9.132(4)
_cell_length_b 5.834(3)
_cell_length_c 34.365(16)
_cell_measurement_reflns_used 2105
_cell_measurement_temperature 296(2)
_cell_measurement_theta_max 27.49
_cell_measurement_theta_min 0.996
_cell_volume 1830.8(15)
_computing_cell_refinement 'SAINT (Bruker, 2004)'
_computing_data_collection 'APEX2 (Bruker, 2004)'
_computing_data_reduction 'SAINT (Bruker, 2004)'
_computing_molecular_graphics 'SHELXTL (Sheldrick, 2008)'
_computing_publication_material 'SHELXTL (Sheldrick, 2008)'
_computing_structure_refinement 'SHELXL97 (Sheldrick, 2008)'
_computing_structure_solution 'SHELXS97 (Sheldrick, 2008)'
_diffrn_ambient_temperature 296(2)
_diffrn_measured_fraction_theta_full 0.996
_diffrn_measured_fraction_theta_max 0.996
_diffrn_measurement_device_type 'Bruker APEXII area-detector'
_diffrn_measurement_method '\f and \w'
_diffrn_radiation_monochromator graphite
_diffrn_radiation_source 'fine-focus sealed tube'
_diffrn_radiation_type MoK\a
_diffrn_radiation_wavelength 0.71073
_diffrn_reflns_av_R_equivalents 0.0310
_diffrn_reflns_av_sigmaI/netI 0.0211
_diffrn_reflns_limit_h_max 11
_diffrn_reflns_limit_h_min -11
_diffrn_reflns_limit_k_max 7
_diffrn_reflns_limit_k_min -7
_diffrn_reflns_limit_l_max 44
_diffrn_reflns_limit_l_min -44
_diffrn_reflns_number 14593
_diffrn_reflns_theta_full 27.49
_diffrn_reflns_theta_max 27.49
_diffrn_reflns_theta_min 2.37
_exptl_absorpt_coefficient_mu 0.081
_exptl_absorpt_correction_T_max 0.981
_exptl_absorpt_correction_T_min 0.970
_exptl_absorpt_correction_type multi-scan
_exptl_absorpt_process_details '(<i>SADABS</i>; Sheldrick, 1996)'
_exptl_crystal_colour yellow
_exptl_crystal_density_diffrn 1.231
_exptl_crystal_density_method 'not measured'
_exptl_crystal_description block
_exptl_crystal_F_000 728
_exptl_crystal_size_max 0.340
_exptl_crystal_size_mid 0.321
_exptl_crystal_size_min 0.284
_refine_diff_density_max 0.149
_refine_diff_density_min -0.183
_refine_ls_extinction_method none
_refine_ls_goodness_of_fit_ref 1.072
_refine_ls_hydrogen_treatment constr
_refine_ls_matrix_type full
_refine_ls_number_parameters 228
_refine_ls_number_reflns 2125
_refine_ls_number_restraints 1
_refine_ls_restrained_S_all 1.072
_refine_ls_R_factor_all 0.0434
_refine_ls_R_factor_gt 0.0372
_refine_ls_shift/su_max 0.000
_refine_ls_shift/su_mean 0.000
_refine_ls_structure_factor_coef Fsqd
_refine_ls_weighting_details 'calc w=1/[\s^2^(Fo^2^)+(0.0588P)^2^+0.2052P] where P=(Fo^2^+2Fc^2^)/3'
_refine_ls_weighting_scheme calc
_refine_ls_wR_factor_gt 0.1032
_refine_ls_wR_factor_ref 0.1081
_reflns_number_gt 1867
_reflns_number_total 2125
_reflns_threshold_expression I>2\s(I)
_cod_data_source_file is2306.cif
_cod_data_source_block I
_cod_depositor_comments
;
The following automatic conversions were performed:
'_geom_hbond_publ_flag' value 'Y' changed to 'y' according to
'/home/saulius/struct/CIF-dictionaries/cif_core.dic' dictionary named
'cif_core.dic' version 2.4.1 from 2010-06-29.

Automatic conversion script
Id: cif_fix_enum 1527 2010-12-29 10:47:43Z saulius 

The following automatic conversions were performed:

'_geom_hbond_publ_flag' value 'Y' changed to 'y' according to
/home/saulius/struct/CIF-dictionaries/cif_core.dic dictionary named
'cif_core.dic' version 2.4.1 from 2010-06-29.

Automatic conversion script
Id: cif_fix_values 1715 2011-07-08 13:25:40Z adriana 
;
_cod_database_code 2218745
_cod_database_fobs_code 2218745

loop_
_symmetry_equiv_pos_as_xyz
'x, y, z'
'-x, -y, z+1/2'
'x+1/2, -y, z'
'-x+1/2, y, z+1/2'

loop_
_atom_site_type_symbol
_atom_site_label
_atom_site_fract_x
_atom_site_fract_y
_atom_site_fract_z
_atom_site_U_iso_or_equiv
_atom_site_adp_type
_atom_site_calc_flag
_atom_site_refinement_flags
_atom_site_occupancy
O O1 0.8321(3) 1.4932(4) 0.36346(6) 0.0766(7) Uani d . 1
H H1A 0.8862 1.4181 0.3493 0.115 Uiso calc R 1
O O2 0.7661(2) 0.0213(3) 0.18913(5) 0.0594(5) Uani d . 1
H H2A 0.8305 0.0960 0.1999 0.089 Uiso calc R 1
N N1 1.0105(2) 1.1600(4) 0.34511(6) 0.0506(5) Uani d . 1
N N2 0.9202(2) 0.3855(3) 0.20445(5) 0.0479(4) Uani d . 1
N N3 1.0062(2) 0.7202(3) 0.29474(6) 0.0520(5) Uani d . 1
H H3A 1.0210 0.6583 0.3171 0.062 Uiso calc R 1
C C1 0.8251(3) 1.0370(4) 0.43648(7) 0.0455(5) Uani d . 1
H H1C 0.8686 0.8960 0.4416 0.055 Uiso calc R 1
C C2 0.6782(4) 0.9888(6) 0.49830(9) 0.0762(9) Uani d . 1
H H2B 0.7544 0.8830 0.5051 0.114 Uiso calc R 1
H H2C 0.5895 0.9059 0.4931 0.114 Uiso calc R 1
H H2D 0.6622 1.0933 0.5195 0.114 Uiso calc R 1
C C3 0.7226(3) 1.1209(4) 0.46259(7) 0.0495(6) Uani d . 1
C C4 0.6605(3) 1.3338(5) 0.45429(7) 0.0545(6) Uani d . 1
H H4A 0.5923 1.3947 0.4715 0.065 Uiso calc R 1
C C5 0.6967(3) 1.4566(4) 0.42153(8) 0.0563(6) Uani d . 1
H H5A 0.6526 1.5977 0.4170 0.068 Uiso calc R 1
C C6 0.7992(3) 1.3710(4) 0.39506(7) 0.0487(5) Uani d . 1
C C7 0.8657(2) 1.1551(4) 0.40291(6) 0.0399(5) Uani d . 1
C C8 0.9752(2) 1.0605(4) 0.37676(7) 0.0437(5) Uani d . 1
H H8A 1.0208 0.9233 0.3833 0.052 Uiso calc R 1
C C9 1.1263(3) 1.0645(5) 0.32037(7) 0.0584(7) Uani d . 1
H H9A 1.1836 0.9560 0.3354 0.070 Uiso calc R 1
H H9B 1.1911 1.1871 0.3122 0.070 Uiso calc R 1
C C10 1.0648(3) 0.9444(4) 0.28455(7) 0.0532(6) Uani d . 1
H H10A 0.9879 1.0376 0.2732 0.064 Uiso calc R 1
H H10B 1.1416 0.9266 0.2653 0.064 Uiso calc R 1
C C11 0.9210(3) 0.6085(4) 0.26450(6) 0.0472(5) Uani d . 1
H H11A 0.8477 0.7152 0.2550 0.057 Uiso calc R 1
H H11B 0.8698 0.4788 0.2758 0.057 Uiso calc R 1
C C12 1.0123(3) 0.5243(5) 0.23003(7) 0.0521(6) Uani d . 1
H H12A 1.0510 0.6543 0.2158 0.063 Uiso calc R 1
H H12B 1.0940 0.4335 0.2394 0.063 Uiso calc R 1
C C13 0.8784(3) 0.4705(4) 0.17204(7) 0.0441(5) Uani d . 1
H H13A 0.9125 0.6143 0.1647 0.053 Uiso calc R 1
C C14 0.7784(2) 0.3473(3) 0.14626(6) 0.0412(5) Uani d . 1
C C15 0.7306(3) 0.4500(4) 0.11167(7) 0.0466(5) Uani d . 1
H H15A 0.7683 0.5925 0.1048 0.056 Uiso calc R 1
C C16 0.5766(4) 0.4651(6) 0.05050(9) 0.0746(8) Uani d . 1
H H16A 0.4734 0.4399 0.0474 0.112 Uiso calc R 1
H H16B 0.6279 0.4036 0.0285 0.112 Uiso calc R 1
H H16C 0.5955 0.6266 0.0524 0.112 Uiso calc R 1
C C17 0.6291(3) 0.3464(4) 0.08737(7) 0.0519(6) Uani d . 1
C C18 0.5756(3) 0.1310(4) 0.09836(8) 0.0562(6) Uani d . 1
H H18A 0.5074 0.0582 0.0825 0.067 Uiso calc R 1
C C19 0.6215(3) 0.0237(4) 0.13212(8) 0.0534(6) Uani d . 1
H H19A 0.5838 -0.1193 0.1387 0.064 Uiso calc R 1
C C20 0.7242(3) 0.1288(4) 0.15635(7) 0.0448(5) Uani d . 1

loop_
_atom_site_aniso_label
_atom_site_aniso_U_11
_atom_site_aniso_U_22
_atom_site_aniso_U_33
_atom_site_aniso_U_12
_atom_site_aniso_U_13
_atom_site_aniso_U_23
O1 0.0892(16) 0.0680(11) 0.0725(13) 0.0077(11) 0.0161(12) 0.0338(10)
O2 0.0733(12) 0.0477(9) 0.0574(10) 0.0009(8) 0.0025(9) 0.0103(8)
N1 0.0448(10) 0.0629(12) 0.0440(10) -0.0085(9) 0.0049(8) -0.0061(9)
N2 0.0467(10) 0.0535(11) 0.0434(10) 0.0017(9) 0.0034(9) -0.0054(9)
N3 0.0551(11) 0.0628(12) 0.0381(9) -0.0069(10) -0.0017(9) 0.0057(9)
C1 0.0484(13) 0.0446(11) 0.0435(12) 0.0005(9) -0.0054(10) 0.0057(9)
C2 0.091(2) 0.085(2) 0.0526(15) -0.0057(18) 0.0175(17) 0.0134(15)
C3 0.0516(14) 0.0570(13) 0.0400(12) -0.0081(11) 0.0041(10) 0.0013(10)
C4 0.0518(14) 0.0562(14) 0.0554(14) -0.0016(11) 0.0111(11) -0.0116(11)
C5 0.0554(15) 0.0471(12) 0.0664(16) 0.0058(11) 0.0051(13) 0.0010(11)
C6 0.0491(13) 0.0460(12) 0.0511(12) -0.0032(10) -0.0004(10) 0.0066(10)
C7 0.0378(11) 0.0429(10) 0.0391(11) -0.0038(8) -0.0007(9) -0.0001(8)
C8 0.0377(11) 0.0502(12) 0.0432(11) -0.0037(9) -0.0034(9) -0.0039(9)
C9 0.0437(13) 0.0815(17) 0.0501(13) -0.0115(13) 0.0066(11) -0.0145(13)
C10 0.0551(14) 0.0640(14) 0.0405(12) -0.0100(11) 0.0078(11) -0.0025(11)
C11 0.0450(12) 0.0540(12) 0.0427(12) -0.0070(10) 0.0053(10) -0.0001(10)
C12 0.0410(11) 0.0667(14) 0.0487(13) 0.0014(11) 0.0006(10) -0.0066(11)
C13 0.0424(11) 0.0437(11) 0.0463(12) -0.0010(9) 0.0062(9) -0.0030(9)
C14 0.0428(11) 0.0384(10) 0.0422(11) 0.0013(9) 0.0085(9) -0.0041(9)
C15 0.0522(13) 0.0417(11) 0.0460(12) -0.0025(10) 0.0059(10) -0.0008(9)
C16 0.089(2) 0.083(2) 0.0516(15) -0.0001(18) -0.0152(15) 0.0008(14)
C17 0.0567(15) 0.0551(13) 0.0438(12) 0.0038(11) 0.0019(11) -0.0057(10)
C18 0.0580(15) 0.0545(14) 0.0559(15) -0.0049(11) 0.0013(12) -0.0167(12)
C19 0.0575(15) 0.0396(11) 0.0632(15) -0.0071(10) 0.0107(12) -0.0086(11)
C20 0.0494(12) 0.0386(11) 0.0463(12) 0.0021(9) 0.0108(10) -0.0029(9)

loop_
_atom_type_symbol
_atom_type_description
_atom_type_scat_dispersion_real
_atom_type_scat_dispersion_imag
_atom_type_scat_source
C C 0.0033 0.0000 'International Tables Vol C Tables 4.2.6.8 and 6.1.1.4'
H H 0.0000 0.0000 'International Tables Vol C Tables 4.2.6.8 and 6.1.1.4'
N N 0.0061 0.0000 'International Tables Vol C Tables 4.2.6.8 and 6.1.1.4'
O O 0.0106 0.0000 'International Tables Vol C Tables 4.2.6.8 and 6.1.1.4'

loop_
_geom_angle_atom_site_label_1
_geom_angle_atom_site_label_2
_geom_angle_atom_site_label_3
_geom_angle
C6 O1 H1A 109.5
C20 O2 H2A 109.5
C8 N1 C9 120.3(2)
C13 N2 C12 118.8(2)
C11 N3 C10 115.3(2)
C11 N3 H3A 122.3
C10 N3 H3A 122.3
C3 C1 C7 122.7(2)
C3 C1 H1C 118.6
C7 C1 H1C 118.6
C3 C2 H2B 109.5
C3 C2 H2C 109.5
H2B C2 H2C 109.5
C3 C2 H2D 109.5
H2B C2 H2D 109.5
H2C C2 H2D 109.5
C1 C3 C4 117.2(2)
C1 C3 C2 122.0(2)
C4 C3 C2 120.9(2)
C5 C4 C3 122.3(2)
C5 C4 H4A 118.9
C3 C4 H4A 118.9
C4 C5 C6 120.5(2)
C4 C5 H5A 119.7
C6 C5 H5A 119.7
O1 C6 C5 119.4(2)
O1 C6 C7 122.0(2)
C5 C6 C7 118.6(2)
C1 C7 C6 118.7(2)
C1 C7 C8 120.4(2)
C6 C7 C8 120.8(2)
N1 C9 C10 112.2(2)
N1 C9 H9A 109.2
C10 C9 H9A 109.2
N1 C9 H9B 109.2
C10 C9 H9B 109.2
H9A C9 H9B 107.9
N3 C10 C9 110.8(2)
N3 C10 H10A 109.5
C9 C10 H10A 109.5
N3 C10 H10B 109.5
C9 C10 H10B 109.5
H10A C10 H10B 108.1
N3 C11 C12 113.95(19)
N3 C11 H11A 108.8
C12 C11 H11A 108.8
N3 C11 H11B 108.8
C12 C11 H11B 108.8
H11A C11 H11B 107.7
N2 C12 C11 109.28(19)
N2 C12 H12A 109.8
C11 C12 H12A 109.8
N2 C12 H12B 109.8
C11 C12 H12B 109.8
H12A C12 H12B 108.3
N2 C13 C14 121.6(2)
N2 C13 H13A 119.2
C14 C13 H13A 119.2
N1 C8 C7 121.9(2)
N1 C8 H8A 119.0
C7 C8 H8A 119.0
C15 C14 C20 119.0(2)
C15 C14 C13 119.9(2)
C20 C14 C13 121.0(2)
C17 C15 C14 122.2(2)
C17 C15 H15A 118.9
C14 C15 H15A 118.9
C17 C16 H16A 109.5
C17 C16 H16B 109.5
H16A C16 H16B 109.5
C17 C16 H16C 109.5
H16A C16 H16C 109.5
H16B C16 H16C 109.5
C15 C17 C18 117.5(2)
C15 C17 C16 120.9(2)
C18 C17 C16 121.5(3)
C19 C18 C17 121.8(2)
C19 C18 H18A 119.1
C17 C18 H18A 119.1
C18 C19 C20 120.3(2)
C18 C19 H19A 119.8
C20 C19 H19A 119.8
O2 C20 C19 119.1(2)
O2 C20 C14 121.8(2)
C19 C20 C14 119.1(2)

loop_
_geom_bond_atom_site_label_1
_geom_bond_atom_site_label_2
_geom_bond_distance
O1 C6 1.333(3)
O1 H1A 0.8200
O2 C20 1.345(3)
O2 H2A 0.8200
N1 C8 1.274(3)
N1 C9 1.467(3)
N2 C13 1.277(3)
N2 C12 1.461(3)
N3 C11 1.453(3)
N3 C10 1.456(3)
N3 H3A 0.8600
C1 C3 1.386(3)
C1 C7 1.394(3)
C1 H1C 0.9300
C2 C3 1.505(4)
C2 H2B 0.9600
C2 H2C 0.9600
C2 H2D 0.9600
C3 C4 1.395(4)
C4 C5 1.375(4)
C4 H4A 0.9300
C5 C6 1.397(3)
C5 H5A 0.9300
C6 C7 1.424(3)
C7 C8 1.453(3)
C9 C10 1.524(3)
C9 H9A 0.9700
C9 H9B 0.9700
C10 H10A 0.9700
C10 H10B 0.9700
C11 C12 1.530(3)
C11 H11A 0.9700
C11 H11B 0.9700
C12 H12A 0.9700
C12 H12B 0.9700
C13 C14 1.461(3)
C13 H13A 0.9300
C8 H8A 0.9300
C14 C15 1.401(3)
C14 C20 1.411(3)
C15 C17 1.386(3)
C15 H15A 0.9300
C16 C17 1.521(4)
C16 H16A 0.9600
C16 H16B 0.9600
C16 H16C 0.9600
C17 C18 1.400(4)
C18 C19 1.383(4)
C18 H18A 0.9300
C19 C20 1.396(3)
C19 H19A 0.9300

loop_
_geom_hbond_atom_site_label_D
_geom_hbond_atom_site_label_H
_geom_hbond_atom_site_label_A
_geom_hbond_site_symmetry_A
_geom_hbond_distance_DH
_geom_hbond_distance_HA
_geom_hbond_distance_DA
_geom_hbond_angle_DHA
_geom_hbond_publ_flag
O1 H1A N1 1_555 0.82 1.89 2.614(4) 146 y
O2 H2A N2 1_555 0.82 1.88 2.602(3) 146 y
N3 H3A O1 1_545 0.86 2.54 3.140(3) 128 y

loop_
_cod_related_entry_id
_cod_related_entry_database
_cod_related_entry_code
1 ChemSpider 30655529
